data_2020080
loop_
_publ_author_name
'Zhang, Xu'
'Zhang, Lei'
'Wang, Meng-Jie'
'Zhang, Kou-Lin'

_publ_section_title
;
 Synthesis, structure and characterization of two new metal--organic
 coordination polymers based on the ligand 5-iodobenzene-1,3-dicarboxylate
;
_journal_coeditor_code LY3018
_journal_issue 9
_journal_name_full 'Acta Crystallographica Section C'
_journal_page_first
;
;
_journal_paper_doi 10.1107/S2053229615014655
_journal_volume 71
_journal_year 2015
_chemical_formula_iupac '[Co (C8 H3 I O4) (C10 H14 N4)]'
_chemical_formula_moiety 'C18 H17 Co I N4 O4'
_chemical_formula_sum 'C18 H17 Co I N4 O4'
_chemical_formula_weight 539.19
_chemical_name_systematic
Poly[[\m~2~-1,4-bis(1<i>H</i>-imidazol-1-yl)butane-\k^2^<i>N</i>^3^:<i>N</i>^3'^](\m~3~-5-iodobenzene-1,3-dicarboxylato-\k^4^<i>O</i>^1^,<i>O</i>^1'^:<i>O</i>^3^:<i>O</i>^3'^)cobalt(II)
_space_group_IT_number 61
_symmetry_cell_setting orthorhombic
_symmetry_space_group_name_Hall '-P 2ac 2ab'
_symmetry_space_group_name_H-M 'P b c a'
_atom_sites_solution_hydrogens geom
_atom_sites_solution_primary direct
_atom_sites_solution_secondary difmap
_audit_creation_method SHELXL97
_cell_angle_alpha 90.00
_cell_angle_beta 90.00
_cell_angle_gamma 90.00
_cell_formula_units_Z 8
_cell_length_a 10.2561(18)
_cell_length_b 17.088(3)
_cell_length_c 22.205(4)
_cell_measurement_reflns_used 3330
_cell_measurement_temperature 296(2)
_cell_measurement_theta_max 24.679
_cell_measurement_theta_min 2.491
_cell_volume 3891.6(12)
_computing_cell_refinement
;
SAINT (Bruker, 2003)
;
_computing_data_collection
;
APEX2 (Bruker, 2005)
;
_computing_data_reduction
;
SAINT (Bruker, 2003)
;
_computing_molecular_graphics
;
DIAMOND (Brandenburg, 1999)
;
_computing_publication_material
;
publCIF (Westrip, 2010)
;
_computing_structure_refinement
;
SHELXL97 (Sheldrick, 2008)
;
_computing_structure_solution
;
SHELXS97 (Sheldrick, 2008)
;
_diffrn_ambient_temperature 296(2)
_diffrn_measured_fraction_theta_full 0.991
_diffrn_measured_fraction_theta_max 0.991
_diffrn_measurement_device_type 'Bruker APEXII CCD area-detector'
_diffrn_measurement_method '\f and \w'
_diffrn_radiation_monochromator graphite
_diffrn_radiation_source 'fine-focus sealed tube'
_diffrn_radiation_type MoK\a
_diffrn_radiation_wavelength 0.71073
_diffrn_reflns_av_R_equivalents 0.0710
_diffrn_reflns_av_sigmaI/netI 0.0463
_diffrn_reflns_limit_h_max 13
_diffrn_reflns_limit_h_min -13
_diffrn_reflns_limit_k_max 22
_diffrn_reflns_limit_k_min -22
_diffrn_reflns_limit_l_max 28
_diffrn_reflns_limit_l_min -28
_diffrn_reflns_number 32053
_diffrn_reflns_theta_full 27.56
_diffrn_reflns_theta_max 27.56
_diffrn_reflns_theta_min 2.38
_exptl_absorpt_coefficient_mu 2.501
_exptl_absorpt_correction_T_max 0.622
_exptl_absorpt_correction_T_min 0.477
_exptl_absorpt_correction_type empirical
_exptl_absorpt_process_details
;
(SADABS; Bruker, 2003)
;
_exptl_crystal_colour purple
_exptl_crystal_density_diffrn 1.841
_exptl_crystal_density_method 'not measured'
_exptl_crystal_description block
_exptl_crystal_F_000 2120
_exptl_crystal_size_max 0.32
_exptl_crystal_size_mid 0.25
_exptl_crystal_size_min 0.19
_refine_diff_density_max 0.595
_refine_diff_density_min -1.084
_refine_ls_extinction_method none
_refine_ls_goodness_of_fit_ref 1.031
_refine_ls_hydrogen_treatment constr
_refine_ls_matrix_type full
_refine_ls_number_parameters 253
_refine_ls_number_reflns 4459
_refine_ls_number_restraints 0
_refine_ls_restrained_S_all 1.031
_refine_ls_R_factor_all 0.0756
_refine_ls_R_factor_gt 0.0400
_refine_ls_shift/su_max 0.004
_refine_ls_shift/su_mean 0.000
_refine_ls_structure_factor_coef Fsqd
_refine_ls_weighting_details 'calc w = 1/[\s^2^(Fo^2^)+(0.0344P)^2^+0.5923P] where P=(Fo^2^+2Fc^2^)/3'
_refine_ls_weighting_scheme calc
_refine_ls_wR_factor_gt 0.0789
_refine_ls_wR_factor_ref 0.0895
_reflns_number_gt 2854
_reflns_number_total 4459
_reflns_threshold_expression I>2\s(I)
_cod_data_source_file ly3018sup1.cif
_cod_data_source_block 1
_cod_original_sg_symbol_Hall -P2ac2ab
_cod_original_sg_symbol_H-M Pbca
_cod_database_code 2020080
_cod_database_fobs_code 2020080

loop_
_symmetry_equiv_pos_as_xyz
'x, y, z'
'-x+1/2, -y, z+1/2'
'x+1/2, -y+1/2, -z'
'-x, y+1/2, -z+1/2'
'-x, -y, -z'
'x-1/2, y, -z-1/2'
'-x-1/2, y-1/2, z'
'x, -y-1/2, z-1/2'

loop_
_atom_site_type_symbol
_atom_site_label
_atom_site_fract_x
_atom_site_fract_y
_atom_site_fract_z
_atom_site_U_iso_or_equiv
_atom_site_adp_type
_atom_site_calc_flag
_atom_site_refinement_flags
_atom_site_occupancy
_atom_site_symmetry_multiplicity
C C1 0.8506(3) 0.9166(2) 1.18175(15) 0.0307(8) Uani d . 1 1
C C2 0.9742(3) 0.9168(2) 1.15662(15) 0.0317(9) Uani d . 1 1
H H2 1.0477 0.9141 1.1811 0.038 Uiso calc R 1 1
C C3 0.9871(3) 0.92106(19) 1.09422(14) 0.0245(8) Uani d . 1 1
C C4 0.8763(3) 0.92868(18) 1.05877(15) 0.0235(7) Uani d . 1 1
H H4 0.8849 0.9329 1.0172 0.028 Uiso calc R 1 1
C C5 0.7524(3) 0.93013(19) 1.08456(15) 0.0249(8) Uani d . 1 1
C C6 0.7400(3) 0.9227(2) 1.14659(15) 0.0308(8) Uani d . 1 1
H H6 0.6578 0.9218 1.1643 0.037 Uiso calc R 1 1
C C7 1.1214(3) 0.9201(2) 1.06742(15) 0.0259(8) Uani d . 1 1
C C8 0.6334(3) 0.9411(2) 1.04572(16) 0.0249(8) Uani d . 1 1
C C9 0.4666(4) 0.8926(2) 0.89721(16) 0.0333(9) Uani d . 1 1
H H9 0.5134 0.9390 0.9000 0.040 Uiso calc R 1 1
C C10 0.3419(4) 0.7963(2) 0.91757(18) 0.0499(11) Uani d . 1 1
H H10 0.2842 0.7635 0.9377 0.060 Uiso calc R 1 1
C C11 0.3895(5) 0.7834(3) 0.86167(18) 0.0502(11) Uani d . 1 1
H H11 0.3723 0.7407 0.8370 0.060 Uiso calc R 1 1
C C12 0.5522(4) 0.8536(3) 0.79539(16) 0.0519(12) Uani d . 1 1
H H12A 0.6071 0.8076 0.7922 0.062 Uiso calc R 1 1
H H12B 0.6087 0.8986 0.8008 0.062 Uiso calc R 1 1
C C13 0.4762(4) 0.8635(3) 0.73711(16) 0.0462(11) Uani d . 1 1
H H13A 0.4290 0.9126 0.7378 0.055 Uiso calc R 1 1
H H13B 0.4135 0.8213 0.7329 0.055 Uiso calc R 1 1
C C14 0.5704(4) 0.8625(3) 0.68407(16) 0.0493(11) Uani d . 1 1
H H14A 0.6094 0.8108 0.6814 0.059 Uiso calc R 1 1
H H14B 0.6400 0.8995 0.6920 0.059 Uiso calc R 1 1
C C15 0.5090(5) 0.8824(2) 0.62333(17) 0.0507(12) Uani d . 1 1
H H15A 0.4634 0.9319 0.6268 0.061 Uiso calc R 1 1
H H15B 0.5778 0.8889 0.5938 0.061 Uiso calc R 1 1
C C16 0.4461(4) 0.7479(2) 0.58625(17) 0.0393(10) Uani d . 1 1
H H16 0.5279 0.7251 0.5908 0.047 Uiso calc R 1 1
C C17 0.2897(4) 0.8337(2) 0.58752(18) 0.0482(11) Uani d . 1 1
H H17 0.2422 0.8795 0.5927 0.058 Uiso calc R 1 1
C C18 0.2445(4) 0.7658(2) 0.56463(18) 0.0459(11) Uani d . 1 1
H H18 0.1598 0.7571 0.5514 0.055 Uiso calc R 1 1
Co Co1 0.34832(4) 0.90504(3) 1.02738(2) 0.02510(12) Uani d . 1 1
I I1 0.83171(3) 0.90762(2) 1.276244(11) 0.06035(13) Uani d . 1 1
N N1 0.3914(3) 0.86494(18) 0.94014(13) 0.0332(7) Uani d . 1 1
N N2 0.4677(3) 0.84554(18) 0.84876(13) 0.0360(8) Uani d . 1 1
N N3 0.4175(3) 0.82279(18) 0.60173(13) 0.0379(8) Uani d . 1 1
N N4 0.3438(3) 0.71137(18) 0.56400(13) 0.0354(8) Uani d . 1 1
O O4 1.2160(2) 0.94280(15) 1.09887(10) 0.0338(6) Uani d . 1 1
O O3 1.1367(2) 0.89564(14) 1.01441(10) 0.0329(6) Uani d . 1 1
O O1 0.5281(2) 0.91426(13) 1.06739(10) 0.0312(6) Uani d . 1 1
O O2 0.6458(2) 0.97368(14) 0.99589(10) 0.0304(6) Uani d . 1 1

loop_
_atom_site_aniso_label
_atom_site_aniso_U_11
_atom_site_aniso_U_22
_atom_site_aniso_U_33
_atom_site_aniso_U_12
_atom_site_aniso_U_13
_atom_site_aniso_U_23
C1 0.0241(19) 0.052(2) 0.0159(16) -0.0005(18) 0.0030(14) 0.0002(16)
C2 0.0191(18) 0.053(2) 0.0233(18) 0.0010(17) -0.0012(15) 0.0023(17)
C3 0.0184(17) 0.033(2) 0.0216(16) 0.0011(15) -0.0002(14) 0.0004(15)
C4 0.0204(18) 0.0314(19) 0.0187(17) -0.0023(15) 0.0031(14) 0.0009(15)
C5 0.0174(17) 0.0302(19) 0.0269(18) -0.0006(15) -0.0030(15) 0.0021(15)
C6 0.0180(18) 0.048(2) 0.0266(18) 0.0000(16) 0.0031(15) 0.0012(17)
C7 0.0156(17) 0.038(2) 0.0243(19) 0.0047(15) 0.0011(14) 0.0063(15)
C8 0.0161(18) 0.0261(18) 0.032(2) 0.0015(15) -0.0018(15) -0.0009(16)
C9 0.032(2) 0.039(2) 0.0295(19) -0.0010(18) 0.0017(17) -0.0040(17)
C10 0.057(3) 0.054(3) 0.039(2) -0.012(2) 0.004(2) -0.002(2)
C11 0.064(3) 0.050(3) 0.037(2) -0.006(2) -0.001(2) -0.013(2)
C12 0.047(3) 0.084(3) 0.025(2) 0.006(2) 0.009(2) -0.012(2)
C13 0.045(3) 0.062(3) 0.032(2) -0.002(2) 0.0015(19) -0.007(2)
C14 0.054(3) 0.063(3) 0.031(2) -0.016(2) 0.011(2) -0.016(2)
C15 0.075(3) 0.045(2) 0.033(2) -0.020(2) 0.003(2) -0.0069(19)
C16 0.039(2) 0.042(2) 0.037(2) 0.0048(19) -0.0002(19) -0.0063(18)
C17 0.054(3) 0.048(3) 0.043(3) 0.018(2) 0.010(2) -0.007(2)
C18 0.034(2) 0.056(3) 0.048(3) 0.013(2) 0.001(2) -0.009(2)
Co1 0.0139(2) 0.0410(3) 0.0204(2) -0.0009(2) 0.00073(18) 0.0010(2)
I1 0.03528(18) 0.1246(3) 0.02114(15) -0.00909(18) 0.00426(12) 0.00411(15)
N1 0.0294(18) 0.0424(19) 0.0278(17) -0.0016(15) 0.0034(14) -0.0037(15)
N2 0.0372(19) 0.047(2) 0.0239(16) 0.0001(16) 0.0016(14) -0.0050(15)
N3 0.052(2) 0.0358(19) 0.0255(16) 0.0006(17) 0.0038(16) -0.0005(14)
N4 0.0287(18) 0.0438(19) 0.0337(17) 0.0058(16) 0.0004(14) -0.0063(15)
O4 0.0136(12) 0.0626(17) 0.0253(13) -0.0062(12) -0.0016(10) -0.0007(12)
O3 0.0190(12) 0.0575(17) 0.0221(13) 0.0037(12) 0.0013(10) -0.0016(11)
O1 0.0149(12) 0.0446(15) 0.0342(13) -0.0039(12) -0.0001(10) 0.0078(12)
O2 0.0236(13) 0.0411(15) 0.0264(13) 0.0021(11) -0.0010(10) 0.0056(11)

loop_
_atom_type_symbol
_atom_type_description
_atom_type_scat_dispersion_real
_atom_type_scat_dispersion_imag
_atom_type_scat_source
C C 0.0033 0.0016 'International Tables Vol C Tables 4.2.6.8 and 6.1.1.4'
H H 0.0000 0.0000 'International Tables Vol C Tables 4.2.6.8 and 6.1.1.4'
Co Co 0.3494 0.9721 'International Tables Vol C Tables 4.2.6.8 and 6.1.1.4'
I I -0.4742 1.8119 'International Tables Vol C Tables 4.2.6.8 and 6.1.1.4'
N N 0.0061 0.0033 'International Tables Vol C Tables 4.2.6.8 and 6.1.1.4'
O O 0.0106 0.0060 'International Tables Vol C Tables 4.2.6.8 and 6.1.1.4'

loop_
_geom_angle_atom_site_label_1
_geom_angle_atom_site_label_2
_geom_angle_atom_site_label_3
_geom_angle_site_symmetry_1
_geom_angle_site_symmetry_3
_geom_angle
_geom_angle_publ_flag
C6 C1 C2 . . 121.6(3) ?
C6 C1 I1 . . 119.4(2) ?
C2 C1 I1 . . 119.0(2) ?
C1 C2 C3 . . 119.2(3) ?
C1 C2 H2 . . 120.4 ?
C3 C2 H2 . . 120.4 ?
C4 C3 C2 . . 119.4(3) ?
C4 C3 C7 . . 121.8(3) ?
C2 C3 C7 . . 118.7(3) ?
C3 C4 C5 . . 121.0(3) ?
C3 C4 H4 . . 119.5 ?
C5 C4 H4 . . 119.5 ?
C6 C5 C4 . . 119.3(3) ?
C6 C5 C8 . . 120.3(3) ?
C4 C5 C8 . . 120.4(3) ?
C1 C6 C5 . . 119.5(3) ?
C1 C6 H6 . . 120.3 ?
C5 C6 H6 . . 120.3 ?
O4 C7 O3 . . 121.7(3) ?
O4 C7 C3 . . 119.0(3) ?
O3 C7 C3 . . 119.3(3) ?
O2 C8 O1 . . 125.9(3) ?
O2 C8 C5 . . 118.8(3) ?
O1 C8 C5 . . 115.3(3) ?
N1 C9 N2 . . 111.8(3) ?
N1 C9 H9 . . 124.1 ?
N2 C9 H9 . . 124.1 ?
C11 C10 N1 . . 109.9(4) ?
C11 C10 H10 . . 125.1 ?
N1 C10 H10 . . 125.1 ?
C10 C11 N2 . . 106.3(4) ?
C10 C11 H11 . . 126.9 ?
N2 C11 H11 . . 126.9 ?
N2 C12 C13 . . 113.2(3) ?
N2 C12 H12A . . 108.9 ?
C13 C12 H12A . . 108.9 ?
N2 C12 H12B . . 108.9 ?
C13 C12 H12B . . 108.9 ?
H12A C12 H12B . . 107.8 ?
C12 C13 C14 . . 109.4(4) ?
C12 C13 H13A . . 109.8 ?
C14 C13 H13A . . 109.8 ?
C12 C13 H13B . . 109.8 ?
C14 C13 H13B . . 109.8 ?
H13A C13 H13B . . 108.2 ?
C13 C14 C15 . . 114.7(4) ?
C13 C14 H14A . . 108.6 ?
C15 C14 H14A . . 108.6 ?
C13 C14 H14B . . 108.6 ?
C15 C14 H14B . . 108.6 ?
H14A C14 H14B . . 107.6 ?
N3 C15 C14 . . 113.4(3) ?
N3 C15 H15A . . 108.9 ?
C14 C15 H15A . . 108.9 ?
N3 C15 H15B . . 108.9 ?
C14 C15 H15B . . 108.9 ?
H15A C15 H15B . . 107.7 ?
N4 C16 N3 . . 111.7(4) ?
N4 C16 H16 . . 124.2 ?
N3 C16 H16 . . 124.2 ?
C18 C17 N3 . . 107.5(4) ?
C18 C17 H17 . . 126.2 ?
N3 C17 H17 . . 126.2 ?
C17 C18 N4 . . 109.3(4) ?
C17 C18 H18 . . 125.4 ?
N4 C18 H18 . . 125.4 ?
O1 Co1 N1 . . 103.59(11) ?
O1 Co1 O2 . 5_677 90.27(9) y
N1 Co1 O2 . 5_677 95.01(11) y
O1 Co1 N4 . 8_576 85.79(10) y
N1 Co1 N4 . 8_576 92.95(12) y
O2 Co1 N4 5_677 8_576 171.75(10) y
O1 Co1 O4 . 1_455 102.74(9) y
N1 Co1 O4 . 1_455 153.67(11) y
O2 Co1 O4 5_677 1_455 84.66(9) y
N4 Co1 O4 8_576 1_455 89.15(11) y
O1 Co1 O3 . 1_455 161.88(9) y
N1 Co1 O3 . 1_455 93.62(10) y
O2 Co1 O3 5_677 1_455 93.86(9) y
N4 Co1 O3 8_576 1_455 87.75(10) y
O4 Co1 O3 1_455 1_455 60.21(9) y
C9 N1 C10 . . 105.0(3) ?
C9 N1 Co1 . . 132.5(3) ?
C10 N1 Co1 . . 122.5(3) ?
C9 N2 C11 . . 107.0(3) ?
C9 N2 C12 . . 126.4(3) ?
C11 N2 C12 . . 126.1(3) ?
C16 N3 C17 . . 106.1(3) ?
C16 N3 C15 . . 126.9(4) ?
C17 N3 C15 . . 126.7(4) ?
C16 N4 C18 . . 105.4(3) ?
C16 N4 Co1 . 8_575 124.3(3) ?
C18 N4 Co1 . 8_575 130.1(3) ?
C7 O4 Co1 . 1_655 89.1(2) ?
C7 O3 Co1 . 1_655 88.6(2) ?
C8 O1 Co1 . . 128.9(2) ?
C8 O2 Co1 . 5_677 130.6(2) ?

loop_
_geom_bond_atom_site_label_1
_geom_bond_atom_site_label_2
_geom_bond_site_symmetry_2
_geom_bond_distance
_geom_bond_publ_flag
C1 C6 . 1.381(5) ?
C1 C2 . 1.385(5) ?
C1 I1 . 2.113(3) ?
C2 C3 . 1.394(5) ?
C2 H2 . 0.9300 ?
C3 C4 . 1.388(5) ?
C3 C7 . 1.501(5) ?
C4 C5 . 1.394(5) ?
C4 H4 . 0.9300 ?
C5 C6 . 1.389(5) ?
C5 C8 . 1.506(4) ?
C6 H6 . 0.9300 ?
C7 O4 . 1.257(4) ?
C7 O3 . 1.259(4) ?
C8 O2 . 1.245(4) ?
C8 O1 . 1.268(4) ?
C9 N1 . 1.314(4) ?
C9 N2 . 1.343(4) ?
C9 H9 . 0.9300 ?
C10 C11 . 1.352(5) ?
C10 N1 . 1.373(5) ?
C10 H10 . 0.9300 ?
C11 N2 . 1.361(5) ?
C11 H11 . 0.9300 ?
C12 N2 . 1.474(5) ?
C12 C13 . 1.520(5) ?
C12 H12A . 0.9700 ?
C12 H12B . 0.9700 ?
C13 C14 . 1.523(5) ?
C13 H13A . 0.9700 ?
C13 H13B . 0.9700 ?
C14 C15 . 1.527(5) ?
C14 H14A . 0.9700 ?
C14 H14B . 0.9700 ?
C15 N3 . 1.466(5) ?
C15 H15A . 0.9700 ?
C15 H15B . 0.9700 ?
C16 N4 . 1.316(5) ?
C16 N3 . 1.358(4) ?
C16 H16 . 0.9300 ?
C17 C18 . 1.348(6) ?
C17 N3 . 1.362(5) ?
C17 H17 . 0.9300 ?
C18 N4 . 1.379(4) ?
C18 H18 . 0.9300 ?
Co1 O1 . 2.053(2) yes
Co1 N1 . 2.102(3) yes
Co1 O2 5_677 2.137(2) yes
Co1 N4 8_576 2.150(3) yes
Co1 O4 1_455 2.186(2) yes
Co1 O3 1_455 2.195(2) yes
N4 Co1 8_575 2.150(3) yes
O4 Co1 1_655 2.186(2) yes
O3 Co1 1_655 2.195(2) yes
O2 Co1 5_677 2.137(2) yes

loop_
_geom_torsion_atom_site_label_1
_geom_torsion_atom_site_label_2
_geom_torsion_atom_site_label_3
_geom_torsion_atom_site_label_4
_geom_torsion_site_symmetry_1
_geom_torsion_site_symmetry_4
_geom_torsion
C6 C1 C2 C3 . . -1.8(6)
I1 C1 C2 C3 . . 178.7(2)
C1 C2 C3 C4 . . 3.0(5)
C1 C2 C3 C7 . . -179.2(3)
C2 C3 C4 C5 . . -1.6(5)
C7 C3 C4 C5 . . -179.5(3)
C3 C4 C5 C6 . . -0.9(5)
C3 C4 C5 C8 . . 178.0(3)
C2 C1 C6 C5 . . -0.8(6)
I1 C1 C6 C5 . . 178.7(3)
C4 C5 C6 C1 . . 2.2(5)
C8 C5 C6 C1 . . -176.7(3)
C4 C3 C7 O4 . . 153.0(3)
C2 C3 C7 O4 . . -24.8(5)
C4 C3 C7 O3 . . -27.9(5)
C2 C3 C7 O3 . . 154.3(3)
C6 C5 C8 O2 . . 155.5(3)
C4 C5 C8 O2 . . -23.4(5)
C6 C5 C8 O1 . . -25.7(5)
C4 C5 C8 O1 . . 155.4(3)
N1 C10 C11 N2 . . -1.1(5)
N2 C12 C13 C14 . . -173.9(4)
C12 C13 C14 C15 . . -172.4(4)
C13 C14 C15 N3 . . -68.0(5)
N3 C17 C18 N4 . . -0.2(5)
N2 C9 N1 C10 . . 0.0(4)
N2 C9 N1 Co1 . . 178.0(2)
C11 C10 N1 C9 . . 0.7(5)
C11 C10 N1 Co1 . . -177.6(3)
O1 Co1 N1 C9 . . -56.2(4)
O2 Co1 N1 C9 5_677 . 35.3(3)
N4 Co1 N1 C9 8_576 . -142.5(3)
O4 Co1 N1 C9 1_455 . 123.4(3)
O3 Co1 N1 C9 1_455 . 129.5(3)
O1 Co1 N1 C10 . . 121.6(3)
O2 Co1 N1 C10 5_677 . -146.9(3)
N4 Co1 N1 C10 8_576 . 35.2(3)
O4 Co1 N1 C10 1_455 . -58.8(4)
O3 Co1 N1 C10 1_455 . -52.7(3)
C7 Co1 N1 C10 1_455 . -52.7(3)
N1 C9 N2 C11 . . -0.7(4)
N1 C9 N2 C12 . . -172.6(3)
C10 C11 N2 C9 . . 1.1(5)
C10 C11 N2 C12 . . 173.1(4)
C13 C12 N2 C9 . . -120.7(4)
C13 C12 N2 C11 . . 68.9(5)
N4 C16 N3 C17 . . -0.7(4)
N4 C16 N3 C15 . . -174.8(3)
C18 C17 N3 C16 . . 0.5(4)
C18 C17 N3 C15 . . 174.7(3)
C14 C15 N3 C16 . . -64.6(5)
C14 C15 N3 C17 . . 122.5(4)
N3 C16 N4 C18 . . 0.6(4)
N3 C16 N4 Co1 . 8_575 175.0(2)
C17 C18 N4 C16 . . -0.2(5)
C17 C18 N4 Co1 . 8_575 -174.2(3)
O3 C7 O4 Co1 . 1_655 -5.7(3)
C3 C7 O4 Co1 . 1_655 173.4(3)
O4 C7 O3 Co1 . 1_655 5.7(3)
C3 C7 O3 Co1 . 1_655 -173.4(3)
O2 C8 O1 Co1 . . 6.1(5)
C5 C8 O1 Co1 . . -172.6(2)
N1 Co1 O1 C8 . . 42.4(3)
O2 Co1 O1 C8 5_677 . -52.8(3)
N4 Co1 O1 C8 8_576 . 134.4(3)
O4 Co1 O1 C8 1_455 . -137.4(3)
O3 Co1 O1 C8 1_455 . -156.2(3)
O1 C8 O2 Co1 . 5_677 98.0(4)
C5 C8 O2 Co1 . 5_677 -83.3(4)
